data_4501792
loop_
_publ_author_name
'Kavuru, Padmini'
'Aboarayes, Dalia'
'Arora, Kapildev K.'
'Clarke, Heather D.'
'Kennedy, Alyssa'
'Marshall, Lissette'
'Ong, Tien Teng'
'Perman, Jason'
'Pujari, Twarita'
'Wojtas, \/Lukasz'
'Zaworotko, Michael J.'

_publ_section_title
;
 Hierarchy of Supramolecular Synthons: Persistent Hydrogen Bonds Between
 Carboxylates and Weakly Acidic Hydroxyl Moieties in Cocrystals of
 Zwitterions
;
_journal_coden_ASTM CGDEFU
_journal_issue 8
_journal_name_full 'Crystal Growth & Design'
_journal_page_first 3568
_journal_page_last 3584
_journal_paper_doi 10.1021/cg100484a
_journal_volume 10
_journal_year 2010
_chemical_absolute_configuration syn
_chemical_formula_moiety 'C6 H8 O6, C6 H5 N O2'
_chemical_formula_sum 'C12 H13 N O8'
_chemical_formula_weight 299.23
_space_group_IT_number 19
_symmetry_cell_setting orthorhombic
_symmetry_space_group_name_Hall 'P 2ac 2ab'
_symmetry_space_group_name_H-M 'P 21 21 21'
_atom_sites_solution_hydrogens geom
_atom_sites_solution_primary direct
_atom_sites_solution_secondary difmap
_audit_creation_method SHELXL-97
_cell_angle_alpha 90.00
_cell_angle_beta 90.00
_cell_angle_gamma 90.00
_cell_formula_units_Z 4
_cell_length_a 5.408(2)
_cell_length_b 8.040(3)
_cell_length_c 28.370(12)
_cell_measurement_temperature 100(2)
_cell_volume 1233.5(8)
_computing_cell_refinement 'SAINT (Bruker, 2002)'
_computing_data_collection 'SMART (Bruker, 2002)'
_computing_data_reduction 'SAINT (Bruker, 2002)'
_computing_publication_material 'SHELXL-97 (Sheldrick, 1997)'
_computing_structure_refinement 'SHELXL-97 (Sheldrick, 1997)'
_computing_structure_solution 'SHELXS-97 (Sheldrick, 1990)'
_diffrn_ambient_temperature 100(2)
_diffrn_measured_fraction_theta_full 0.958
_diffrn_measured_fraction_theta_max 0.958
_diffrn_measurement_device_type 'BRUKER SMART APEXII CCD'
_diffrn_measurement_method 'omega scans'
_diffrn_radiation_monochromator graphite
_diffrn_radiation_source 'fine-focus sealed tube'
_diffrn_radiation_type MoK\a
_diffrn_radiation_wavelength 0.71073
_diffrn_reflns_av_R_equivalents 0.0579
_diffrn_reflns_av_sigmaI/netI 0.0575
_diffrn_reflns_limit_h_max 7
_diffrn_reflns_limit_h_min -6
_diffrn_reflns_limit_k_max 9
_diffrn_reflns_limit_k_min -10
_diffrn_reflns_limit_l_max 33
_diffrn_reflns_limit_l_min -36
_diffrn_reflns_number 7370
_diffrn_reflns_theta_full 28.27
_diffrn_reflns_theta_max 28.27
_diffrn_reflns_theta_min 2.63
_exptl_absorpt_coefficient_mu 0.138
_exptl_absorpt_correction_T_max 0.9863
_exptl_absorpt_correction_T_min 0.9729
_exptl_absorpt_correction_type multi-scan
_exptl_absorpt_process_details 'SADABS; (Sheldrick, 2003)'
_exptl_crystal_colour colourless
_exptl_crystal_density_diffrn 1.611
_exptl_crystal_density_method 'not measured'
_exptl_crystal_description block
_exptl_crystal_F_000 624
_exptl_crystal_size_max 0.20
_exptl_crystal_size_mid 0.10
_exptl_crystal_size_min 0.10
_refine_diff_density_max 0.506
_refine_diff_density_min -0.283
_refine_diff_density_rms 0.079
_refine_ls_extinction_method none
_refine_ls_goodness_of_fit_ref 1.137
_refine_ls_hydrogen_treatment constr
_refine_ls_matrix_type full
_refine_ls_number_parameters 194
_refine_ls_number_reflns 1734
_refine_ls_number_restraints 0
_refine_ls_restrained_S_all 1.137
_refine_ls_R_factor_all 0.0786
_refine_ls_R_factor_gt 0.0668
_refine_ls_shift/su_max 0.000
_refine_ls_shift/su_mean 0.000
_refine_ls_structure_factor_coef Fsqd
_refine_ls_weighting_details 'calc w=1/[\s^2^(Fo^2^)+(0.0495P)^2^+1.5033P] where P=(Fo^2^+2Fc^2^)/3'
_refine_ls_weighting_scheme calc
_refine_ls_wR_factor_gt 0.1349
_refine_ls_wR_factor_ref 0.1399
_reflns_number_gt 1544
_reflns_number_total 1734
_reflns_threshold_expression >2sigma(I)
_cod_data_source_file cg100484a_si_001.cif
_cod_data_source_block ASCNAC
_cod_original_cell_volume 1233.7(9)
_cod_original_sg_symbol_H-M P212121
_cod_database_code 4501792

loop_
_symmetry_equiv_pos_as_xyz
'x, y, z'
'-x+1/2, -y, z+1/2'
'-x, y+1/2, -z+1/2'
'x+1/2, -y+1/2, -z'

loop_
_atom_site_label
_atom_site_type_symbol
_atom_site_fract_x
_atom_site_fract_y
_atom_site_fract_z
_atom_site_U_iso_or_equiv
_atom_site_adp_type
_atom_site_occupancy
_atom_site_symmetry_multiplicity
_atom_site_calc_flag
_atom_site_refinement_flags
O8 O 0.8147(5) 0.5017(4) 0.18573(10) 0.0167(6) Uani 1 1 d .
O5 O 0.8081(5) 0.4629(3) 0.10723(10) 0.0149(6) Uani 1 1 d .
O4 O 1.2439(5) 0.5706(4) 0.05119(10) 0.0158(6) Uani 1 1 d .
H4 H 1.3677 0.5611 0.0335 0.024 Uiso 1 1 calc R
O7 O 1.2325(5) 0.2877(4) 0.18914(10) 0.0162(6) Uani 1 1 d .
H7 H 1.3678 0.2408 0.1831 0.024 Uiso 1 1 calc R
O6 O 1.2956(6) 0.1773(4) 0.08079(10) 0.0172(7) Uani 1 1 d .
H6 H 1.4035 0.1434 0.0998 0.026 Uiso 1 1 calc R
O3 O 0.6410(5) 0.4928(4) -0.00222(10) 0.0170(6) Uani 1 1 d .
H3 H 0.6685 0.4404 -0.0273 0.025 Uiso 1 1 calc R
C15 C 1.1139(8) 0.3239(5) 0.14814(14) 0.0128(8) Uani 1 1 d .
C16 C 0.9046(8) 0.4376(5) 0.15120(14) 0.0141(9) Uani 1 1 d .
C13 C 0.9446(8) 0.3619(5) 0.07414(14) 0.0146(9) Uani 1 1 d .
H13 H 0.8317 0.2758 0.0606 0.017 Uiso 1 1 calc R
C12 C 1.0498(8) 0.4672(5) 0.03423(14) 0.0137(8) Uani 1 1 d .
H12 H 1.1182 0.3913 0.0095 0.016 Uiso 1 1 calc R
C11 C 0.8590(8) 0.5800(5) 0.01160(14) 0.0146(8) Uani 1 1 d .
H11A H 0.8135 0.6688 0.0342 0.018 Uiso 1 1 calc R
H11B H 0.9329 0.6337 -0.0165 0.018 Uiso 1 1 calc R
C14 C 1.1381(8) 0.2780(5) 0.10323(14) 0.0137(8) Uani 1 1 d .
O2 O 0.6578(6) 0.0279(3) 0.11361(10) 0.0174(7) Uani 1 1 d .
O1 O 0.6317(6) 0.1090(4) 0.18926(10) 0.0204(7) Uani 1 1 d .
N1 N 1.1980(8) -0.2040(5) 0.22698(15) 0.0273(10) Uani 1 1 d .
H1 H 1.2324 -0.2185 0.2570 0.033 Uiso 1 1 calc R
C3 C 0.9462(8) -0.0817(5) 0.16793(15) 0.0134(8) Uani 1 1 d .
C7 C 0.7268(8) 0.0273(5) 0.15595(14) 0.0144(8) Uani 1 1 d .
C2 C 1.0086(8) -0.1033(5) 0.21466(16) 0.0174(9) Uani 1 1 d .
H2 H 0.9176 -0.0469 0.2384 0.021 Uiso 1 1 calc R
C5 C 1.2825(10) -0.2636(5) 0.14730(19) 0.0287(12) Uani 1 1 d .
H5 H 1.3808 -0.3182 0.1243 0.034 Uiso 1 1 calc R
C6 C 1.3338(9) -0.2819(6) 0.1945(2) 0.0282(12) Uani 1 1 d .
H6A H 1.4674 -0.3508 0.2041 0.034 Uiso 1 1 calc R
C4 C 1.0843(9) -0.1639(5) 0.13378(16) 0.0204(10) Uani 1 1 d .
H4A H 1.0437 -0.1521 0.1014 0.025 Uiso 1 1 calc R

loop_
_atom_site_aniso_label
_atom_site_aniso_U_11
_atom_site_aniso_U_22
_atom_site_aniso_U_33
_atom_site_aniso_U_23
_atom_site_aniso_U_13
_atom_site_aniso_U_12
O8 0.0117(15) 0.0185(14) 0.0197(14) 0.0011(12) 0.0045(12) 0.0032(13)
O5 0.0071(14) 0.0174(14) 0.0202(14) 0.0001(12) 0.0017(12) 0.0025(12)
O4 0.0087(14) 0.0199(14) 0.0187(14) -0.0012(12) 0.0030(12) -0.0035(13)
O7 0.0106(14) 0.0194(15) 0.0185(15) -0.0009(12) -0.0001(13) 0.0068(13)
O6 0.0161(16) 0.0179(15) 0.0175(14) -0.0014(12) -0.0031(13) 0.0057(14)
O3 0.0088(13) 0.0235(15) 0.0187(14) -0.0058(12) -0.0009(12) -0.0029(14)
C15 0.0085(19) 0.0123(18) 0.018(2) -0.0009(16) -0.0002(17) 0.0007(16)
C16 0.012(2) 0.0129(19) 0.017(2) 0.0030(16) 0.0007(17) -0.0036(17)
C13 0.011(2) 0.016(2) 0.017(2) -0.0007(16) -0.0049(17) 0.0027(17)
C12 0.0105(19) 0.016(2) 0.0143(19) -0.0028(16) 0.0004(17) 0.0009(17)
C11 0.014(2) 0.0124(18) 0.0176(19) -0.0006(16) 0.0012(17) -0.0027(17)
C14 0.0104(19) 0.0109(18) 0.020(2) 0.0006(16) 0.0001(18) -0.0031(17)
O2 0.0145(15) 0.0151(14) 0.0226(15) -0.0002(12) -0.0017(13) 0.0040(13)
O1 0.0181(16) 0.0232(16) 0.0199(15) 0.0009(13) -0.0009(14) 0.0110(15)
N1 0.024(2) 0.023(2) 0.036(2) -0.0059(17) -0.016(2) 0.002(2)
C3 0.011(2) 0.0066(17) 0.022(2) -0.0006(15) 0.0026(17) -0.0005(16)
C7 0.012(2) 0.0117(19) 0.019(2) -0.0018(16) 0.0004(17) -0.0016(17)
C2 0.011(2) 0.016(2) 0.025(2) -0.0050(17) -0.0075(18) 0.0057(18)
C5 0.026(3) 0.0104(19) 0.050(3) -0.004(2) 0.027(3) 0.0003(19)
C6 0.006(2) 0.019(2) 0.060(3) 0.007(2) 0.003(2) 0.0019(19)
C4 0.031(3) 0.0079(18) 0.022(2) 0.0015(16) 0.009(2) -0.0022(19)

loop_
_atom_type_symbol
_atom_type_description
_atom_type_scat_dispersion_real
_atom_type_scat_dispersion_imag
_atom_type_scat_source
C C 0.0033 0.0016 'International Tables Vol C Tables 4.2.6.8 and 6.1.1.4'
H H 0.0000 0.0000 'International Tables Vol C Tables 4.2.6.8 and 6.1.1.4'
N N 0.0061 0.0033 'International Tables Vol C Tables 4.2.6.8 and 6.1.1.4'
O O 0.0106 0.0060 'International Tables Vol C Tables 4.2.6.8 and 6.1.1.4'

loop_
_geom_angle_atom_site_label_1
_geom_angle_atom_site_label_2
_geom_angle_atom_site_label_3
_geom_angle
C16 O5 C13 108.3(3)
C12 O4 H4 109.5
C15 O7 H7 109.5
C14 O6 H6 109.5
C11 O3 H3 109.5
C14 C15 O7 135.4(4)
C14 C15 C16 107.9(4)
O7 C15 C16 116.7(3)
O8 C16 O5 121.5(4)
O8 C16 C15 128.9(4)
O5 C16 C15 109.6(3)
O5 C13 C14 104.7(3)
O5 C13 C12 111.2(3)
C14 C13 C12 113.6(4)
O5 C13 H13 109.1
C14 C13 H13 109.1
C12 C13 H13 109.1
O4 C12 C11 107.2(3)
O4 C12 C13 110.4(3)
C11 C12 C13 113.1(3)
O4 C12 H12 108.7
C11 C12 H12 108.7
C13 C12 H12 108.7
O3 C11 C12 112.6(3)
O3 C11 H11A 109.1
C12 C11 H11A 109.1
O3 C11 H11B 109.1
C12 C11 H11B 109.1
H11A C11 H11B 107.8
C15 C14 O6 133.3(4)
C15 C14 C13 109.5(4)
O6 C14 C13 117.2(4)
C6 N1 C2 121.3(4)
C6 N1 H1 119.3
C2 N1 H1 119.3
C2 C3 C4 118.6(4)
C2 C3 C7 118.7(4)
C4 C3 C7 122.7(4)
O2 C7 O1 126.4(4)
O2 C7 C3 116.7(3)
O1 C7 C3 116.9(4)
N1 C2 C3 120.6(4)
N1 C2 H2 119.7
C3 C2 H2 119.7
C6 C5 C4 119.0(4)
C6 C5 H5 120.5
C4 C5 H5 120.5
N1 C6 C5 120.7(4)
N1 C6 H6A 119.6
C5 C6 H6A 119.6
C3 C4 C5 119.7(4)
C3 C4 H4A 120.1
C5 C4 H4A 120.1

loop_
_geom_bond_atom_site_label_1
_geom_bond_atom_site_label_2
_geom_bond_distance
O8 C16 1.209(5)
O5 C16 1.367(5)
O5 C13 1.444(5)
O4 C12 1.423(5)
O4 H4 0.8400
O7 C15 1.360(5)
O7 H7 0.8400
O6 C14 1.336(5)
O6 H6 0.8400
O3 C11 1.426(5)
O3 H3 0.8400
C15 C14 1.333(6)
C15 C16 1.458(6)
C13 C14 1.494(6)
C13 C12 1.524(6)
C13 H13 1.0000
C12 C11 1.516(6)
C12 H12 1.0000
C11 H11A 0.9900
C11 H11B 0.9900
O2 C7 1.258(5)
O1 C7 1.261(5)
N1 C6 1.334(6)
N1 C2 1.352(6)
N1 H1 0.8800
C3 C2 1.379(6)
C3 C4 1.391(6)
C3 C7 1.514(6)
C2 H2 0.9500
C5 C6 1.376(8)
C5 C4 1.392(7)
C5 H5 0.9500
C6 H6A 0.9500
C4 H4A 0.9500

loop_
_geom_hbond_atom_site_label_D
_geom_hbond_atom_site_label_H
_geom_hbond_atom_site_label_A
_geom_hbond_distance_DH
_geom_hbond_distance_HA
_geom_hbond_distance_DA
_geom_hbond_angle_DHA
_geom_hbond_site_symmetry_A
O4 H4 O3 0.84 1.87 2.702(4) 167.9 1_655
O7 H7 O1 0.84 1.79 2.593(4) 160.4 1_655
O6 H6 O2 0.84 1.71 2.479(4) 152.2 1_655
O3 H3 O6 0.84 1.92 2.746(4) 169.1 4_455
N1 H1 O1 0.88 2.19 2.959(5) 146.1 3_745
N1 H1 O8 0.88 2.42 2.979(5) 122.1 3_745
